data_7013413
loop_
_publ_author_name
'Blower, Philip J.'
'Castle, Thomas C.'
'Cowley, Andrew R.'
'Dilworth, Jonathan R.'
'Donnelly, Paul S.'
'Labisbal, Elena'
'Sowrey, Frank E.'
'Teat, Simon J.'
'Went, Michael J.'

_publ_section_title
;
 Structural trends in copper(II) bis(thiosemicarbazone) radiopharmaceuticals
;
_journal_coden_ASTM DTARAF
_journal_issue 23
_journal_name_full 'Dalton Transactions'
_journal_page_first 4416
_journal_page_last 4425
_journal_paper_doi 10.1039/b307499d
_journal_year 2003
_chemical_formula_sum 'C6 H10 Cu N6 S2'
_chemical_formula_weight 293.86
_space_group_IT_number 14
_symmetry_cell_setting monoclinic
_symmetry_space_group_name_Hall '-P 2yn'
_symmetry_space_group_name_H-M 'P 1 21/n 1'
_atom_sites_solution_hydrogens geom
_atom_sites_solution_primary direct
_atom_sites_solution_secondary difmap
_audit_creation_method SHELXL-97
_cell_angle_alpha 90.00
_cell_angle_beta 98.607(2)
_cell_angle_gamma 90.00
_cell_formula_units_Z 4
_cell_length_a 4.0832(4)
_cell_length_b 19.9969(19)
_cell_length_c 12.7651(12)
_cell_measurement_reflns_used 4722
_cell_measurement_temperature 150(2)
_cell_measurement_theta_max 58.38
_cell_measurement_theta_min 5.05
_cell_volume 1030.55(17)
_computing_cell_refinement 'Bruker AXS SAINT v6.02a'
_computing_data_collection 'Bruker AXS SMART'
_computing_data_reduction 'Bruker AXS SAINT'
_computing_molecular_graphics 'Bruker AXS SHELXTL'
_computing_publication_material 'SHELXTL and local programs'
_computing_structure_refinement 'Bruker AXS SHELXTL'
_computing_structure_solution 'Bruker AXS SHELXTL'
_diffrn_ambient_temperature 150(2)
_diffrn_measured_fraction_theta_full 0.992
_diffrn_measured_fraction_theta_max 0.920
_diffrn_measurement_device_type 'Bruker AXS SMART CCD diffractometer'
_diffrn_measurement_method '\w rotation with narrow frames'
_diffrn_radiation_monochromator 'Silicon 111'
_diffrn_radiation_source 'Daresbury SRS Station 9.8'
_diffrn_radiation_type Synchrotron
_diffrn_radiation_wavelength 0.6904
_diffrn_reflns_av_R_equivalents 0.0249
_diffrn_reflns_av_sigmaI/netI 0.0390
_diffrn_reflns_limit_h_max 5
_diffrn_reflns_limit_h_min -5
_diffrn_reflns_limit_k_max 26
_diffrn_reflns_limit_k_min -27
_diffrn_reflns_limit_l_max 13
_diffrn_reflns_limit_l_min -17
_diffrn_reflns_number 7252
_diffrn_reflns_theta_full 25.00
_diffrn_reflns_theta_max 29.23
_diffrn_reflns_theta_min 1.85
_diffrn_standards_decay_% 15
_diffrn_standards_number 0
_exptl_absorpt_coefficient_mu 2.498
_exptl_absorpt_correction_T_max 0.94
_exptl_absorpt_correction_T_min 0.61
_exptl_absorpt_correction_type multi-scan
_exptl_crystal_colour red
_exptl_crystal_density_diffrn 1.894
_exptl_crystal_density_method 'not measured'
_exptl_crystal_description needle
_exptl_crystal_F_000 596
_exptl_crystal_size_max 0.30
_exptl_crystal_size_mid 0.02
_exptl_crystal_size_min 0.01
_refine_diff_density_max 0.524
_refine_diff_density_min -0.401
_refine_diff_density_rms 0.082
_refine_ls_extinction_method none
_refine_ls_goodness_of_fit_ref 0.937
_refine_ls_hydrogen_treatment riding
_refine_ls_matrix_type full
_refine_ls_number_parameters 138
_refine_ls_number_reflns 2811
_refine_ls_number_restraints 0
_refine_ls_restrained_S_all 0.937
_refine_ls_R_factor_all 0.0383
_refine_ls_R_factor_gt 0.0292
_refine_ls_shift/su_max 0.000
_refine_ls_shift/su_mean 0.000
_refine_ls_structure_factor_coef Fsqd
_refine_ls_weighting_details 'calc w=1/[\s^2^(Fo^2^)+(0.0368P)^2^+0.0000P] where P=(Fo^2^+2Fc^2^)/3'
_refine_ls_weighting_scheme calc
_refine_ls_wR_factor_gt 0.0649
_refine_ls_wR_factor_ref 0.0662
_reflns_number_gt 2229
_reflns_number_total 2811
_reflns_threshold_expression >2sigma(I)
_cod_data_source_file b307499d.txt
_cod_data_source_block kent1
_cod_depositor_comments
;
 Updated bibliographic information.

 Antanas Vaitkus,
 2019-10-04
;
_cod_original_sg_symbol_H-M P2(1)/n
_cod_database_code 7013413

loop_
_symmetry_equiv_pos_as_xyz
'x, y, z'
'-x+1/2, y+1/2, -z+1/2'
'-x, -y, -z'
'x-1/2, -y-1/2, z-1/2'

loop_
_atom_site_label
_atom_site_type_symbol
_atom_site_fract_x
_atom_site_fract_y
_atom_site_fract_z
_atom_site_U_iso_or_equiv
_atom_site_adp_type
_atom_site_occupancy
_atom_site_symmetry_multiplicity
_atom_site_calc_flag
_atom_site_refinement_flags
_atom_site_disorder_assembly
_atom_site_disorder_group
Cu Cu 0.69692(7) 0.128468(12) 0.19661(2) 0.01775(8) Uani 1 1 d . . .
S1 S 0.56966(15) 0.21427(2) 0.08466(4) 0.02234(12) Uani 1 1 d . . .
S2 S 1.12915(13) 0.15648(2) 0.32370(4) 0.01848(11) Uani 1 1 d . . .
N11 N 0.3890(5) 0.07707(9) 0.09237(14) 0.0193(4) Uani 1 1 d . . .
C11 C 0.3493(6) 0.01487(10) 0.11916(17) 0.0210(4) Uani 1 1 d . . .
H11 H 0.2081 -0.0152 0.0759 0.025 Uiso 1 1 calc R . .
C12 C 0.3084(5) 0.16692(10) -0.00912(17) 0.0203(4) Uani 1 1 d . . .
N12 N 0.2315(5) 0.10232(9) -0.00092(15) 0.0219(4) Uani 1 1 d . . .
N13 N 0.1793(5) 0.19889(9) -0.09864(15) 0.0247(4) Uani 1 1 d . . .
H13N H 0.2362 0.2408 -0.1066 0.030 Uiso 1 1 calc R . .
C13 C -0.0490(6) 0.16788(12) -0.18282(18) 0.0283(5) Uani 1 1 d . . .
H13A H 0.0565 0.1287 -0.2097 0.042 Uiso 1 1 calc R . .
H13B H -0.1081 0.2001 -0.2404 0.042 Uiso 1 1 calc R . .
H13C H -0.2495 0.1539 -0.1551 0.042 Uiso 1 1 calc R . .
C21 C 0.5374(6) -0.00485(10) 0.22006(17) 0.0203(4) Uani 1 1 d . . .
H21 H 0.5215 -0.0484 0.2488 0.024 Uiso 1 1 calc R . .
N21 N 0.7293(4) 0.04104(8) 0.26855(14) 0.0173(3) Uani 1 1 d . . .
N22 N 0.9196(5) 0.02907(8) 0.36392(14) 0.0187(4) Uani 1 1 d . . .
C22 C 1.1102(5) 0.08242(10) 0.39637(16) 0.0169(4) Uani 1 1 d . . .
C23 C 1.5158(6) 0.12623(11) 0.54523(18) 0.0243(4) Uani 1 1 d . . .
H23A H 1.6132 0.1525 0.4928 0.037 Uiso 1 1 calc R . .
H23B H 1.6926 0.1045 0.5938 0.037 Uiso 1 1 calc R . .
H23C H 1.3891 0.1559 0.5854 0.037 Uiso 1 1 calc R . .
N23 N 1.2966(5) 0.07552(9) 0.49124(15) 0.0209(4) Uani 1 1 d . . .
H23N H 1.2859 0.0370 0.5238 0.025 Uiso 1 1 calc R . .

loop_
_atom_site_aniso_label
_atom_site_aniso_U_11
_atom_site_aniso_U_22
_atom_site_aniso_U_33
_atom_site_aniso_U_23
_atom_site_aniso_U_13
_atom_site_aniso_U_12
Cu 0.02129(14) 0.01504(12) 0.01629(13) 0.00178(10) 0.00077(9) -0.00095(10)
S1 0.0278(3) 0.0178(2) 0.0203(3) 0.0029(2) -0.0004(2) -0.0032(2)
S2 0.0198(3) 0.0172(2) 0.0181(2) 0.00287(19) 0.00151(19) -0.00139(19)
N11 0.0210(9) 0.0214(8) 0.0157(8) 0.0003(7) 0.0036(7) 0.0016(7)
C11 0.0235(11) 0.0205(10) 0.0191(10) -0.0029(8) 0.0031(8) -0.0015(8)
C12 0.0217(11) 0.0215(10) 0.0187(10) -0.0014(8) 0.0061(8) 0.0013(8)
N12 0.0260(10) 0.0215(8) 0.0175(9) 0.0001(7) 0.0012(7) 0.0010(7)
N13 0.0318(11) 0.0209(9) 0.0207(9) 0.0035(7) 0.0021(8) 0.0000(8)
C13 0.0357(14) 0.0295(12) 0.0181(11) -0.0003(9) -0.0016(10) 0.0040(10)
C21 0.0260(11) 0.0153(9) 0.0201(10) 0.0022(8) 0.0053(9) 0.0017(8)
N21 0.0177(8) 0.0186(8) 0.0160(8) -0.0001(7) 0.0038(7) 0.0003(7)
N22 0.0213(9) 0.0182(8) 0.0163(8) 0.0032(7) 0.0016(7) -0.0010(7)
C22 0.0168(10) 0.0177(9) 0.0171(10) 0.0019(8) 0.0057(8) 0.0025(7)
C23 0.0240(11) 0.0251(10) 0.0226(11) 0.0002(9) -0.0007(9) -0.0010(9)
N23 0.0219(10) 0.0190(8) 0.0214(9) 0.0038(7) 0.0016(7) -0.0011(7)

loop_
_atom_type_symbol
_atom_type_description
_atom_type_scat_dispersion_real
_atom_type_scat_dispersion_imag
_atom_type_scat_source
C C 0.0033 0.0016 'International Tables Vol C Tables 4.2.6.8 and 6.1.1.4'
H H 0.0000 0.0000 'International Tables Vol C Tables 4.2.6.8 and 6.1.1.4'
N N 0.0061 0.0033 'International Tables Vol C Tables 4.2.6.8 and 6.1.1.4'
S S 0.1246 0.1234 'International Tables Vol C Tables 4.2.6.8 and 6.1.1.4'
Cu Cu 0.3201 1.2651 'International Tables Vol C Tables 4.2.6.8 and 6.1.1.4'

loop_
_geom_angle_atom_site_label_1
_geom_angle_atom_site_label_2
_geom_angle_atom_site_label_3
_geom_angle
_geom_angle_site_symmetry_1
_geom_angle_site_symmetry_3
_geom_angle_publ_flag
N21 Cu N11 81.02(7) . . ?
N21 Cu S1 165.59(5) . . ?
N11 Cu S1 84.58(5) . . ?
N21 Cu S2 84.01(5) . . ?
N11 Cu S2 162.35(5) . . ?
S1 Cu S2 110.24(2) . . ?
C12 S1 Cu 94.65(7) . . ?
C22 S2 Cu 94.48(7) . . ?
C11 N11 N12 121.38(19) . . ?
C11 N11 Cu 114.22(15) . . ?
N12 N11 Cu 124.40(13) . . ?
N11 C11 C21 114.89(19) . . ?
N11 C11 H11 122.6 . . ?
C21 C11 H11 122.6 . . ?
N12 C12 N13 117.29(19) . . ?
N12 C12 S1 126.37(17) . . ?
N13 C12 S1 116.32(16) . . ?
C12 N12 N11 109.93(17) . . ?
C12 N13 C13 123.50(19) . . ?
C12 N13 H13N 118.3 . . ?
C13 N13 H13N 118.3 . . ?
N13 C13 H13A 109.5 . . ?
N13 C13 H13B 109.5 . . ?
H13A C13 H13B 109.5 . . ?
N13 C13 H13C 109.5 . . ?
H13A C13 H13C 109.5 . . ?
H13B C13 H13C 109.5 . . ?
N21 C21 C11 115.55(18) . . ?
N21 C21 H21 122.2 . . ?
C11 C21 H21 122.2 . . ?
C21 N21 N22 121.52(17) . . ?
C21 N21 Cu 114.24(14) . . ?
N22 N21 Cu 124.14(13) . . ?
C22 N22 N21 111.16(16) . . ?
N23 C22 N22 114.87(18) . . ?
N23 C22 S2 120.10(15) . . ?
N22 C22 S2 125.03(16) . . ?
N23 C23 H23A 109.5 . . ?
N23 C23 H23B 109.5 . . ?
H23A C23 H23B 109.5 . . ?
N23 C23 H23C 109.5 . . ?
H23A C23 H23C 109.5 . . ?
H23B C23 H23C 109.5 . . ?
C22 N23 C23 125.65(18) . . ?
C22 N23 H23N 117.2 . . ?
C23 N23 H23N 117.2 . . ?

loop_
_geom_bond_atom_site_label_1
_geom_bond_atom_site_label_2
_geom_bond_distance
_geom_bond_site_symmetry_2
_geom_bond_publ_flag
Cu N21 1.9701(17) . ?
Cu N11 1.9767(19) . ?
Cu S1 2.2435(6) . ?
Cu S2 2.2812(6) . ?
S1 C12 1.756(2) . ?
S2 C22 1.755(2) . ?
N11 C11 1.307(3) . ?
N11 N12 1.363(2) . ?
C11 C21 1.452(3) . ?
C11 H11 0.9500 . ?
C12 N12 1.337(3) . ?
C12 N13 1.346(3) . ?
N13 C13 1.452(3) . ?
N13 H13N 0.8800 . ?
C13 H13A 0.9800 . ?
C13 H13B 0.9800 . ?
C13 H13C 0.9800 . ?
C21 N21 1.301(3) . ?
C21 H21 0.9500 . ?
N21 N22 1.364(2) . ?
N22 C22 1.349(3) . ?
C22 N23 1.337(3) . ?
C23 N23 1.456(3) . ?
C23 H23A 0.9800 . ?
C23 H23B 0.9800 . ?
C23 H23C 0.9800 . ?
N23 H23N 0.8800 . ?

loop_
_geom_torsion_atom_site_label_1
_geom_torsion_atom_site_label_2
_geom_torsion_atom_site_label_3
_geom_torsion_atom_site_label_4
_geom_torsion
_geom_torsion_site_symmetry_1
_geom_torsion_site_symmetry_2
_geom_torsion_site_symmetry_3
_geom_torsion_site_symmetry_4
_geom_torsion_publ_flag
N21 Cu S1 C12 -3.1(2) . . . . ?
N11 Cu S1 C12 -1.96(9) . . . . ?
S2 Cu S1 C12 168.19(7) . . . . ?
N21 Cu S2 C22 -8.04(9) . . . . ?
N11 Cu S2 C22 -40.1(2) . . . . ?
S1 Cu S2 C22 174.13(7) . . . . ?
N21 Cu N11 C11 1.37(16) . . . . ?
S1 Cu N11 C11 -178.34(16) . . . . ?
S2 Cu N11 C11 33.7(3) . . . . ?
N21 Cu N11 N12 -177.61(18) . . . . ?
S1 Cu N11 N12 2.68(16) . . . . ?
S2 Cu N11 N12 -145.33(15) . . . . ?
N12 N11 C11 C21 179.08(19) . . . . ?
Cu N11 C11 C21 0.1(3) . . . . ?
Cu S1 C12 N12 2.0(2) . . . . ?
Cu S1 C12 N13 -176.66(16) . . . . ?
N13 C12 N12 N11 178.22(19) . . . . ?
S1 C12 N12 N11 -0.4(3) . . . . ?
C11 N11 N12 C12 179.1(2) . . . . ?
Cu N11 N12 C12 -2.0(2) . . . . ?
N12 C12 N13 C13 3.2(3) . . . . ?
S1 C12 N13 C13 -178.05(18) . . . . ?
N11 C11 C21 N21 -2.4(3) . . . . ?
C11 C21 N21 N22 -179.95(18) . . . . ?
C11 C21 N21 Cu 3.5(3) . . . . ?
N11 Cu N21 C21 -2.72(16) . . . . ?
S1 Cu N21 C21 -1.6(3) . . . . ?
S2 Cu N21 C21 -173.35(16) . . . . ?
N11 Cu N21 N22 -179.15(17) . . . . ?
S1 Cu N21 N22 -178.00(14) . . . . ?
S2 Cu N21 N22 10.22(15) . . . . ?
C21 N21 N22 C22 176.8(2) . . . . ?
Cu N21 N22 C22 -7.0(2) . . . . ?
N21 N22 C22 N23 177.84(17) . . . . ?
N21 N22 C22 S2 -2.8(3) . . . . ?
Cu S2 C22 N23 -172.06(16) . . . . ?
Cu S2 C22 N22 8.65(19) . . . . ?
N22 C22 N23 C23 -178.2(2) . . . . ?
S2 C22 N23 C23 2.5(3) . . . . ?
